data_4333706
loop_
_publ_author_name
'Keith Izod'
'James M. Watson'
'William Clegg'
'Ross W. Harrington'

_publ_section_title
;
 Phosphido-Borane and Phosphido-Bis(Borane) Complexes of the Alkali
 Metals, a Comparative Study
;
_journal_name_full 'Inorganic Chemistry'
_journal_page_first 1466
_journal_page_last 1475
_journal_paper_doi 10.1021/ic302205b
_journal_volume 52
_journal_year 2013
_chemical_formula_moiety 'C21 H43 B Li O2 P Si2'
_chemical_formula_sum 'C21 H43 B Li O2 P Si2'
_chemical_formula_weight 432.45
_chemical_name_systematic
;
 ?
;
_space_group_IT_number 2
_symmetry_cell_setting triclinic
_symmetry_space_group_name_Hall '-P 1'
_symmetry_space_group_name_H-M 'P -1'
_atom_sites_solution_hydrogens mixed
_atom_sites_solution_primary direct
_atom_sites_solution_secondary difmap
_audit_creation_method SHELXL-97
_cell_angle_alpha 96.9636(7)
_cell_angle_beta 93.8785(8)
_cell_angle_gamma 101.6636(8)
_cell_formula_units_Z 2
_cell_length_a 6.2819(4)
_cell_length_b 10.6424(7)
_cell_length_c 19.6382(14)
_cell_measurement_reflns_used 4924
_cell_measurement_temperature 120(2)
_cell_measurement_theta_max 29.50
_cell_measurement_theta_min 3.25
_cell_volume 1270.56(15)
_computing_cell_refinement 'Bruker APEX2'
_computing_data_collection 'Bruker APEX2'
_computing_data_reduction 'Bruker APEX2'
_computing_molecular_graphics 'Bruker SHELXTL'
_computing_publication_material 'Bruker SHELXTL and local programs'
_computing_structure_refinement 'Bruker SHELXTL'
_computing_structure_solution 'Bruker SHELXTL'
_diffrn_ambient_temperature 120(2)
_diffrn_measured_fraction_theta_full 0.986
_diffrn_measured_fraction_theta_max 0.906
_diffrn_measurement_device_type 'Bruker APEX2 CCD diffractometer'
_diffrn_measurement_method 'thin-slice \w scans'
_diffrn_radiation_monochromator 'silicon 111'
_diffrn_radiation_source 'Daresbury SRS station 9.8'
_diffrn_radiation_type synchrotron
_diffrn_radiation_wavelength 0.6941
_diffrn_reflns_av_R_equivalents 0.0219
_diffrn_reflns_av_sigmaI/netI 0.0382
_diffrn_reflns_limit_h_max 8
_diffrn_reflns_limit_h_min -8
_diffrn_reflns_limit_k_max 15
_diffrn_reflns_limit_k_min -14
_diffrn_reflns_limit_l_max 27
_diffrn_reflns_limit_l_min -28
_diffrn_reflns_number 13027
_diffrn_reflns_theta_full 25.00
_diffrn_reflns_theta_max 29.74
_diffrn_reflns_theta_min 2.61
_exptl_absorpt_coefficient_mu 0.216
_exptl_absorpt_correction_T_max 0.996
_exptl_absorpt_correction_T_min 0.991
_exptl_absorpt_correction_type multi-scan
_exptl_absorpt_process_details SADABS
_exptl_crystal_colour colourless
_exptl_crystal_density_diffrn 1.130
_exptl_crystal_description block
_exptl_crystal_F_000 472
_exptl_crystal_size_max 0.04
_exptl_crystal_size_mid 0.02
_exptl_crystal_size_min 0.02
_refine_diff_density_max 0.601
_refine_diff_density_min -0.289
_refine_diff_density_rms 0.060
_refine_ls_extinction_method none
_refine_ls_goodness_of_fit_ref 1.031
_refine_ls_hydrogen_treatment mixed
_refine_ls_matrix_type full
_refine_ls_number_parameters 271
_refine_ls_number_reflns 7013
_refine_ls_number_restraints 0
_refine_ls_restrained_S_all 1.031
_refine_ls_R_factor_all 0.0550
_refine_ls_R_factor_gt 0.0434
_refine_ls_shift/su_max 0.001
_refine_ls_shift/su_mean 0.000
_refine_ls_structure_factor_coef Fsqd
_refine_ls_weighting_details 'calc w=1/[\s^2^(Fo^2^)+(0.0750P)^2^+0.1528P] where P=(Fo^2^+2Fc^2^)/3'
_refine_ls_weighting_scheme calc
_refine_ls_wR_factor_gt 0.1157
_refine_ls_wR_factor_ref 0.1231
_reflns_number_gt 5706
_reflns_number_total 7013
_reflns_threshold_expression I>2\s(I)
_cod_data_source_file ic302205b_si_001_2.cif
_cod_data_source_block ki319_compound_13
_cod_database_code 4333706

loop_
_symmetry_equiv_pos_as_xyz
'x, y, z'
'-x, -y, -z'

loop_
_atom_site_label
_atom_site_type_symbol
_atom_site_fract_x
_atom_site_fract_y
_atom_site_fract_z
_atom_site_U_iso_or_equiv
_atom_site_adp_type
_atom_site_occupancy
_atom_site_symmetry_multiplicity
_atom_site_calc_flag
_atom_site_refinement_flags
Li Li 0.1934(5) 0.1138(3) 0.23700(13) 0.0253(5) Uani 1 1 d .
P P 0.60756(6) 0.26423(3) 0.253786(18) 0.01842(9) Uani 1 1 d .
B B 0.8630(3) 0.19962(17) 0.22480(9) 0.0241(3) Uani 1 1 d .
H1A H 1.030(3) 0.2666(17) 0.2443(9) 0.024(4) Uiso 1 1 d .
H1B H 0.846(3) 0.1028(18) 0.2457(9) 0.028(5) Uiso 1 1 d .
H1C H 0.838(3) 0.177(2) 0.1657(11) 0.036(5) Uiso 1 1 d .
Si1 Si 0.80895(7) 0.57531(4) 0.27634(2) 0.02094(10) Uani 1 1 d .
Si2 Si 0.59449(7) 0.41841(4) 0.13042(2) 0.02124(10) Uani 1 1 d .
O1 O 0.22307(18) 0.01843(11) 0.31678(5) 0.0265(2) Uani 1 1 d .
O2 O 0.17627(18) -0.01854(11) 0.15782(6) 0.0264(2) Uani 1 1 d .
C1 C 0.6122(2) 0.42931(13) 0.22755(7) 0.0191(3) Uani 1 1 d .
H1 H 0.4665 0.4458 0.2387 0.023 Uiso 1 1 calc R
C2 C 0.7272(3) 0.62079(15) 0.36459(8) 0.0297(3) Uani 1 1 d .
H2A H 0.8026 0.7098 0.3825 0.044 Uiso 1 1 calc R
H2B H 0.7672 0.5617 0.3954 0.044 Uiso 1 1 calc R
H2C H 0.5690 0.6147 0.3620 0.044 Uiso 1 1 calc R
C3 C 1.0966(3) 0.55393(16) 0.28507(9) 0.0310(3) Uani 1 1 d .
H3A H 1.1922 0.6351 0.3073 0.046 Uiso 1 1 calc R
H3B H 1.1420 0.5306 0.2393 0.046 Uiso 1 1 calc R
H3C H 1.1066 0.4849 0.3132 0.046 Uiso 1 1 calc R
C4 C 0.8117(3) 0.72242(15) 0.23227(9) 0.0325(4) Uani 1 1 d .
H4A H 0.9152 0.7965 0.2586 0.049 Uiso 1 1 calc R
H4B H 0.6652 0.7413 0.2296 0.049 Uiso 1 1 calc R
H4C H 0.8560 0.7063 0.1857 0.049 Uiso 1 1 calc R
C5 C 0.8672(3) 0.43373(17) 0.09606(8) 0.0299(3) Uani 1 1 d .
H5A H 0.8477 0.4169 0.0456 0.045 Uiso 1 1 calc R
H5B H 0.9432 0.3708 0.1138 0.045 Uiso 1 1 calc R
H5C H 0.9538 0.5215 0.1108 0.045 Uiso 1 1 calc R
C6 C 0.4128(3) 0.26198(16) 0.08991(8) 0.0297(3) Uani 1 1 d .
H6A H 0.3868 0.2631 0.0402 0.045 Uiso 1 1 calc R
H6B H 0.2734 0.2507 0.1104 0.045 Uiso 1 1 calc R
H6C H 0.4831 0.1901 0.0979 0.045 Uiso 1 1 calc R
C7 C 0.4678(3) 0.55063(16) 0.10100(8) 0.0291(3) Uani 1 1 d .
H7A H 0.3862 0.5198 0.0557 0.044 Uiso 1 1 calc R
H7B H 0.5829 0.6264 0.0977 0.044 Uiso 1 1 calc R
H7C H 0.3684 0.5746 0.1342 0.044 Uiso 1 1 calc R
C8 C 0.6472(2) 0.29803(13) 0.34841(7) 0.0196(3) Uani 1 1 d .
C9 C 0.4736(2) 0.32430(14) 0.38472(8) 0.0231(3) Uani 1 1 d .
H9 H 0.3394 0.3264 0.3599 0.028 Uiso 1 1 calc R
C10 C 0.4932(3) 0.34725(15) 0.45607(8) 0.0278(3) Uani 1 1 d .
H10 H 0.3737 0.3661 0.4796 0.033 Uiso 1 1 calc R
C11 C 0.6860(3) 0.34282(16) 0.49318(8) 0.0299(3) Uani 1 1 d .
H11 H 0.6997 0.3589 0.5421 0.036 Uiso 1 1 calc R
C12 C 0.8583(3) 0.31478(16) 0.45852(8) 0.0293(3) Uani 1 1 d .
H12 H 0.9907 0.3107 0.4837 0.035 Uiso 1 1 calc R
C13 C 0.8391(2) 0.29246(15) 0.38685(8) 0.0242(3) Uani 1 1 d .
H13 H 0.9590 0.2731 0.3637 0.029 Uiso 1 1 calc R
C14 C 0.1007(3) 0.01300(17) 0.37611(8) 0.0309(3) Uani 1 1 d .
H14A H -0.0528 -0.0324 0.3625 0.037 Uiso 1 1 calc R
H14B H 0.1023 0.1015 0.3989 0.037 Uiso 1 1 calc R
C15 C 0.2110(3) -0.0604(2) 0.42402(10) 0.0416(4) Uani 1 1 d .
H15A H 0.1431 -0.1540 0.4160 0.050 Uiso 1 1 calc R
H15B H 0.2040 -0.0264 0.4728 0.050 Uiso 1 1 calc R
C16 C 0.4440(3) -0.03624(18) 0.40523(9) 0.0356(4) Uani 1 1 d .
H16A H 0.5290 0.0490 0.4279 0.043 Uiso 1 1 calc R
H16B H 0.5185 -0.1052 0.4173 0.043 Uiso 1 1 calc R
C17 C 0.4089(3) -0.03945(16) 0.32817(9) 0.0299(3) Uani 1 1 d .
H17A H 0.5394 0.0106 0.3106 0.036 Uiso 1 1 calc R
H17B H 0.3790 -0.1297 0.3046 0.036 Uiso 1 1 calc R
C18 C 0.3561(3) -0.07956(18) 0.14386(9) 0.0354(4) Uani 1 1 d .
H18A H 0.3539 -0.1532 0.1703 0.043 Uiso 1 1 calc R
H18B H 0.4970 -0.0169 0.1562 0.043 Uiso 1 1 calc R
C19 C 0.3240(3) -0.12625(18) 0.06721(9) 0.0378(4) Uani 1 1 d .
H19A H 0.3931 -0.2008 0.0554 0.045 Uiso 1 1 calc R
H19B H 0.3831 -0.0561 0.0404 0.045 Uiso 1 1 calc R
C20 C 0.0775(3) -0.16550(17) 0.05500(9) 0.0356(4) Uani 1 1 d .
H20A H 0.0230 -0.2525 0.0680 0.043 Uiso 1 1 calc R
H20B H 0.0265 -0.1652 0.0062 0.043 Uiso 1 1 calc R
C21 C 0.0049(3) -0.06106(16) 0.10216(8) 0.0300(3) Uani 1 1 d .
H21A H -0.0138 0.0119 0.0771 0.036 Uiso 1 1 calc R
H21B H -0.1352 -0.0966 0.1200 0.036 Uiso 1 1 calc R

loop_
_atom_site_aniso_label
_atom_site_aniso_U_11
_atom_site_aniso_U_22
_atom_site_aniso_U_33
_atom_site_aniso_U_23
_atom_site_aniso_U_13
_atom_site_aniso_U_12
Li 0.0302(13) 0.0265(13) 0.0207(12) 0.0022(9) 0.0034(10) 0.0100(10)
P 0.01831(17) 0.01983(17) 0.01765(17) 0.00138(12) 0.00136(12) 0.00611(13)
B 0.0235(8) 0.0269(8) 0.0236(8) 0.0023(6) 0.0039(6) 0.0098(6)
Si1 0.02069(19) 0.02065(19) 0.02138(19) 0.00157(14) 0.00187(14) 0.00499(15)
Si2 0.0209(2) 0.0256(2) 0.01810(19) 0.00310(14) 0.00194(14) 0.00707(15)
O1 0.0269(5) 0.0313(6) 0.0231(5) 0.0075(4) 0.0012(4) 0.0083(4)
O2 0.0265(5) 0.0294(5) 0.0232(5) -0.0037(4) -0.0004(4) 0.0106(4)
C1 0.0177(6) 0.0213(6) 0.0195(6) 0.0029(5) 0.0020(5) 0.0072(5)
C2 0.0349(8) 0.0258(7) 0.0245(7) -0.0038(6) 0.0043(6) 0.0016(6)
C3 0.0235(7) 0.0301(8) 0.0375(9) 0.0016(6) -0.0005(6) 0.0042(6)
C4 0.0393(9) 0.0243(7) 0.0335(8) 0.0052(6) 0.0007(7) 0.0056(7)
C5 0.0291(8) 0.0368(9) 0.0268(8) 0.0065(6) 0.0077(6) 0.0110(7)
C6 0.0318(8) 0.0324(8) 0.0218(7) 0.0000(6) -0.0020(6) 0.0035(7)
C7 0.0299(8) 0.0335(8) 0.0269(8) 0.0095(6) 0.0011(6) 0.0113(7)
C8 0.0205(6) 0.0174(6) 0.0209(6) 0.0025(5) 0.0020(5) 0.0043(5)
C9 0.0202(6) 0.0247(7) 0.0248(7) 0.0021(5) 0.0034(5) 0.0062(5)
C10 0.0287(8) 0.0279(7) 0.0269(7) 0.0008(6) 0.0097(6) 0.0056(6)
C11 0.0381(9) 0.0308(8) 0.0193(7) 0.0023(6) 0.0027(6) 0.0046(7)
C12 0.0290(8) 0.0362(8) 0.0221(7) 0.0047(6) -0.0025(6) 0.0068(6)
C13 0.0213(7) 0.0295(7) 0.0231(7) 0.0044(6) 0.0025(5) 0.0078(6)
C14 0.0355(9) 0.0333(8) 0.0273(8) 0.0079(6) 0.0072(6) 0.0119(7)
C15 0.0381(10) 0.0543(12) 0.0335(9) 0.0194(8) 0.0011(7) 0.0057(9)
C16 0.0319(9) 0.0397(9) 0.0356(9) 0.0145(7) -0.0041(7) 0.0060(7)
C17 0.0307(8) 0.0281(8) 0.0324(8) 0.0063(6) -0.0004(6) 0.0096(6)
C18 0.0311(8) 0.0373(9) 0.0382(9) -0.0071(7) 0.0003(7) 0.0161(7)
C19 0.0474(11) 0.0331(9) 0.0348(9) -0.0007(7) 0.0152(8) 0.0128(8)
C20 0.0497(11) 0.0302(8) 0.0246(8) -0.0023(6) -0.0015(7) 0.0088(8)
C21 0.0321(8) 0.0292(8) 0.0269(8) -0.0013(6) -0.0052(6) 0.0078(6)

loop_
_atom_type_symbol
_atom_type_description
_atom_type_scat_dispersion_real
_atom_type_scat_dispersion_imag
_atom_type_scat_source
C C 0.0033 0.0016 'International Tables Vol C Tables 4.2.6.8 and 6.1.1.4'
H H 0.0000 0.0000 'International Tables Vol C Tables 4.2.6.8 and 6.1.1.4'
Li Li -0.0003 0.0001 'International Tables Vol C Tables 4.2.6.8 and 6.1.1.4'
B B 0.0013 0.0007 'International Tables Vol C Tables 4.2.6.8 and 6.1.1.4'
Si Si 0.0817 0.0704 'International Tables Vol C Tables 4.2.6.8 and 6.1.1.4'
P P 0.1023 0.0942 'International Tables Vol C Tables 4.2.6.8 and 6.1.1.4'
O O 0.0106 0.0060 'International Tables Vol C Tables 4.2.6.8 and 6.1.1.4'

loop_
_geom_angle_atom_site_label_1
_geom_angle_atom_site_label_2
_geom_angle_atom_site_label_3
_geom_angle
_geom_angle_site_symmetry_1
_geom_angle_site_symmetry_3
P Li H1A 96.4(5) . 1_455
P Li H1B 147.6(5) . 1_455
P Li O1 97.32(11) . .
P Li O2 107.86(12) . .
H1A Li H1B 52.6(7) 1_455 1_455
H1A Li O1 120.0(5) 1_455 .
H1A Li O2 126.8(5) 1_455 .
H1B Li O1 92.5(5) 1_455 .
H1B Li O2 99.7(5) 1_455 .
O1 Li O2 103.29(13) . .
Li P B 123.04(8) . .
Li P C1 111.65(7) . .
Li P C8 99.81(7) . .
B P C1 110.55(7) . .
B P C8 106.09(7) . .
C1 P C8 102.95(6) . .
P B H1A 115.4(9) . .
P B H1B 103.8(9) . .
P B H1C 106.6(10) . .
H1A B H1B 110.8(13) . .
H1A B H1C 112.5(14) . .
H1B B H1C 107.0(14) . .
C1 Si1 C2 111.96(7) . .
C1 Si1 C3 113.35(7) . .
C1 Si1 C4 111.20(7) . .
C2 Si1 C3 108.49(8) . .
C2 Si1 C4 104.82(8) . .
C3 Si1 C4 106.53(8) . .
C1 Si2 C5 112.74(7) . .
C1 Si2 C6 110.26(7) . .
C1 Si2 C7 110.60(7) . .
C5 Si2 C6 109.33(8) . .
C5 Si2 C7 107.37(8) . .
C6 Si2 C7 106.30(8) . .
Li O1 C14 129.22(12) . .
Li O1 C17 120.96(12) . .
C14 O1 C17 108.98(12) . .
Li O2 C18 121.74(12) . .
Li O2 C21 128.32(12) . .
C18 O2 C21 109.65(12) . .
P C1 Si1 119.62(7) . .
P C1 Si2 109.93(7) . .
P C1 H1 103.0 . .
Si1 C1 Si2 115.60(7) . .
Si1 C1 H1 103.0 . .
Si2 C1 H1 103.0 . .
Si1 C2 H2A 109.5 . .
Si1 C2 H2B 109.5 . .
Si1 C2 H2C 109.5 . .
H2A C2 H2B 109.5 . .
H2A C2 H2C 109.5 . .
H2B C2 H2C 109.5 . .
Si1 C3 H3A 109.5 . .
Si1 C3 H3B 109.5 . .
Si1 C3 H3C 109.5 . .
H3A C3 H3B 109.5 . .
H3A C3 H3C 109.5 . .
H3B C3 H3C 109.5 . .
Si1 C4 H4A 109.5 . .
Si1 C4 H4B 109.5 . .
Si1 C4 H4C 109.5 . .
H4A C4 H4B 109.5 . .
H4A C4 H4C 109.5 . .
H4B C4 H4C 109.5 . .
Si2 C5 H5A 109.5 . .
Si2 C5 H5B 109.5 . .
Si2 C5 H5C 109.5 . .
H5A C5 H5B 109.5 . .
H5A C5 H5C 109.5 . .
H5B C5 H5C 109.5 . .
Si2 C6 H6A 109.5 . .
Si2 C6 H6B 109.5 . .
Si2 C6 H6C 109.5 . .
H6A C6 H6B 109.5 . .
H6A C6 H6C 109.5 . .
H6B C6 H6C 109.5 . .
Si2 C7 H7A 109.5 . .
Si2 C7 H7B 109.5 . .
Si2 C7 H7C 109.5 . .
H7A C7 H7B 109.5 . .
H7A C7 H7C 109.5 . .
H7B C7 H7C 109.5 . .
P C8 C9 119.07(11) . .
P C8 C13 123.45(11) . .
C9 C8 C13 117.40(13) . .
C8 C9 H9 119.3 . .
C8 C9 C10 121.36(14) . .
H9 C9 C10 119.3 . .
C9 C10 H10 119.9 . .
C9 C10 C11 120.28(15) . .
H10 C10 C11 119.9 . .
C10 C11 H11 120.3 . .
C10 C11 C12 119.41(14) . .
H11 C11 C12 120.3 . .
C11 C12 H12 119.8 . .
C11 C12 C13 120.34(15) . .
H12 C12 C13 119.8 . .
C8 C13 C12 121.20(14) . .
C8 C13 H13 119.4 . .
C12 C13 H13 119.4 . .
O1 C14 H14A 110.5 . .
O1 C14 H14B 110.5 . .
O1 C14 C15 106.19(14) . .
H14A C14 H14B 108.7 . .
H14A C14 C15 110.5 . .
H14B C14 C15 110.5 . .
C14 C15 H15A 111.1 . .
C14 C15 H15B 111.1 . .
C14 C15 C16 103.18(14) . .
H15A C15 H15B 109.1 . .
H15A C15 C16 111.1 . .
H15B C15 C16 111.1 . .
C15 C16 H16A 111.6 . .
C15 C16 H16B 111.6 . .
C15 C16 C17 101.08(14) . .
H16A C16 H16B 109.4 . .
H16A C16 C17 111.6 . .
H16B C16 C17 111.6 . .
O1 C17 C16 105.53(14) . .
O1 C17 H17A 110.6 . .
O1 C17 H17B 110.6 . .
C16 C17 H17A 110.6 . .
C16 C17 H17B 110.6 . .
H17A C17 H17B 108.8 . .
O2 C18 H18A 110.7 . .
O2 C18 H18B 110.7 . .
O2 C18 C19 105.22(14) . .
H18A C18 H18B 108.8 . .
H18A C18 C19 110.7 . .
H18B C18 C19 110.7 . .
C18 C19 H19A 111.5 . .
C18 C19 H19B 111.5 . .
C18 C19 C20 101.48(14) . .
H19A C19 H19B 109.3 . .
H19A C19 C20 111.5 . .
H19B C19 C20 111.5 . .
C19 C20 H20A 111.3 . .
C19 C20 H20B 111.3 . .
C19 C20 C21 102.47(13) . .
H20A C20 H20B 109.2 . .
H20A C20 C21 111.3 . .
H20B C20 C21 111.3 . .
O2 C21 C20 105.68(13) . .
O2 C21 H21A 110.6 . .
O2 C21 H21B 110.6 . .
C20 C21 H21A 110.6 . .
C20 C21 H21B 110.6 . .
H21A C21 H21B 108.7 . .

loop_
_geom_bond_atom_site_label_1
_geom_bond_atom_site_label_2
_geom_bond_distance
_geom_bond_site_symmetry_2
Li P 2.741(3) .
Li H1A 2.086(18) 1_455
Li H1B 2.183(19) 1_455
Li O1 1.985(3) .
Li O2 1.949(3) .
P B 1.9611(17) .
P C1 1.8851(14) .
P C8 1.8395(14) .
B H1A 1.156(18) .
B H1B 1.143(18) .
B H1C 1.15(2) .
Si1 C1 1.8873(14) .
Si1 C2 1.8761(16) .
Si1 C3 1.8654(17) .
Si1 C4 1.8762(17) .
Si2 C1 1.8911(14) .
Si2 C5 1.8674(17) .
Si2 C6 1.8694(16) .
Si2 C7 1.8801(16) .
O1 C14 1.4391(19) .
O1 C17 1.4425(19) .
O2 C18 1.4381(19) .
O2 C21 1.4429(18) .
C1 H1 1.000 .
C2 H2A 0.980 .
C2 H2B 0.980 .
C2 H2C 0.980 .
C3 H3A 0.980 .
C3 H3B 0.980 .
C3 H3C 0.980 .
C4 H4A 0.980 .
C4 H4B 0.980 .
C4 H4C 0.980 .
C5 H5A 0.980 .
C5 H5B 0.980 .
C5 H5C 0.980 .
C6 H6A 0.980 .
C6 H6B 0.980 .
C6 H6C 0.980 .
C7 H7A 0.980 .
C7 H7B 0.980 .
C7 H7C 0.980 .
C8 C9 1.399(2) .
C8 C13 1.394(2) .
C9 H9 0.950 .
C9 C10 1.386(2) .
C10 H10 0.950 .
C10 C11 1.383(2) .
C11 H11 0.950 .
C11 C12 1.380(2) .
C12 H12 0.950 .
C12 C13 1.392(2) .
C13 H13 0.950 .
C14 H14A 0.990 .
C14 H14B 0.990 .
C14 C15 1.511(2) .
C15 H15A 0.990 .
C15 H15B 0.990 .
C15 C16 1.512(3) .
C16 H16A 0.990 .
C16 H16B 0.990 .
C16 C17 1.510(2) .
C17 H17A 0.990 .
C17 H17B 0.990 .
C18 H18A 0.990 .
C18 H18B 0.990 .
C18 C19 1.513(2) .
C19 H19A 0.990 .
C19 H19B 0.990 .
C19 C20 1.515(3) .
C20 H20A 0.990 .
C20 H20B 0.990 .
C20 C21 1.521(2) .
C21 H21A 0.990 .
C21 H21B 0.990 .
